data_1550809
loop_
_publ_author_name
'Yuan, Jie'
'Wang, Shuang'
'Ji, Yu'
'Chen, Runfeng'
'Zhu, Qi'
'Wang, Yongrong'
'Zheng, Chao'
'Tao, Ye'
'Fan, Quli'
'Huang, Wei'

_publ_section_title
;
 Invoking ultralong room temperature phosphorescence of purely organic
 compounds through H-aggregation engineering
;
_journal_issue 6
_journal_name_full 'Materials Horizons'
_journal_page_first 1259
_journal_paper_doi 10.1039/C9MH00220K
_journal_volume 6
_journal_year 2019
_chemical_formula_moiety 'C19 H12 N2'
_chemical_formula_sum 'C19 H12 N2'
_chemical_formula_weight 268.31
_chemical_name_common mPhCzN
_chemical_name_systematic 3-(9H-carbazol-9-yl)benzonitrile
_space_group_crystal_system monoclinic
_space_group_IT_number 14
_space_group_name_Hall '-P 2ybc'
_space_group_name_H-M_alt 'P 1 21/c 1'
_symmetry_space_group_name_Hall '-P 2ybc'
_symmetry_space_group_name_H-M 'P 1 21/c 1'
_atom_sites_solution_hydrogens geom
_atom_sites_solution_primary dual
_audit_creation_date 2017-12-26
_audit_creation_method
;
Olex2 1.2
(compiled 2017.03.02 svn.r3394 for OlexSys, GUI svn.r5324)
;
_audit_update_record
;
2018-01-02 deposited with the CCDC.    2019-03-26 downloaded from the CCDC.
;
_cell_angle_alpha 90
_cell_angle_beta 93.900(6)
_cell_angle_gamma 90
_cell_formula_units_Z 4
_cell_length_a 10.231(3)
_cell_length_b 16.032(4)
_cell_length_c 8.461(2)
_cell_measurement_reflns_used 180
_cell_measurement_temperature 100(2)
_cell_measurement_theta_max 0.926
_cell_measurement_theta_min 0.912
_cell_volume 1384.6(6)
_computing_molecular_graphics 'Olex2 (Dolomanov et al., 2009)'
_computing_publication_material 'Olex2 (Dolomanov et al., 2009)'
_computing_structure_refinement 'ShelXL (Sheldrick, 2015)'
_computing_structure_solution 'ShelXT (Sheldrick, 2015)'
_diffrn_ambient_temperature 100.02
_diffrn_detector 'Bruker APEX2 area detector'
_diffrn_detector_area_resol_mean 7.9
_diffrn_detector_type 'CCD area detector'
_diffrn_measured_fraction_theta_full 0.997
_diffrn_measured_fraction_theta_max 0.929
_diffrn_measurement_device 'three-circle diffractometer'
_diffrn_measurement_device_type 'Bruker SMART APEX-II CCD'
_diffrn_measurement_method '\w and \f scans'
_diffrn_radiation_monochromator 'mirror optics'
_diffrn_radiation_probe x-ray
_diffrn_radiation_type MoK\a
_diffrn_radiation_wavelength 0.71073
_diffrn_reflns_av_R_equivalents 0.0421
_diffrn_reflns_av_unetI/netI 0.0520
_diffrn_reflns_Laue_measured_fraction_full 0.997
_diffrn_reflns_Laue_measured_fraction_max 0.929
_diffrn_reflns_limit_h_max 13
_diffrn_reflns_limit_h_min -16
_diffrn_reflns_limit_k_max 24
_diffrn_reflns_limit_k_min -25
_diffrn_reflns_limit_l_max 13
_diffrn_reflns_limit_l_min -13
_diffrn_reflns_number 17904
_diffrn_reflns_point_group_measured_fraction_full 0.997
_diffrn_reflns_point_group_measured_fraction_max 0.929
_diffrn_reflns_theta_full 25.242
_diffrn_reflns_theta_max 36.274
_diffrn_reflns_theta_min 2.541
_diffrn_source 'microfocus sealed X-ray tube'
_diffrn_source_type 'Incoatec I\ms'
_exptl_absorpt_coefficient_mu 0.077
_exptl_crystal_colour 'metallic light colourless'
_exptl_crystal_colour_lustre metallic
_exptl_crystal_colour_modifier light
_exptl_crystal_colour_primary colourless
_exptl_crystal_density_diffrn 1.287
_exptl_crystal_description block
_exptl_crystal_F_000 560
_exptl_crystal_recrystallization_method 'Re-crystallisation from solvent: PE/DCM'
_exptl_crystal_size_max 5
_exptl_crystal_size_mid 1
_exptl_crystal_size_min 1
_refine_diff_density_max 0.368
_refine_diff_density_min -0.372
_refine_diff_density_rms 0.057
_refine_ls_extinction_method none
_refine_ls_goodness_of_fit_ref 1.042
_refine_ls_hydrogen_treatment constr
_refine_ls_matrix_type full
_refine_ls_number_parameters 190
_refine_ls_number_reflns 6206
_refine_ls_number_restraints 0
_refine_ls_restrained_S_all 1.042
_refine_ls_R_factor_all 0.0996
_refine_ls_R_factor_gt 0.0602
_refine_ls_shift/su_max 0.000
_refine_ls_shift/su_mean 0.000
_refine_ls_structure_factor_coef Fsqd
_refine_ls_weighting_details 'w=1/[\s^2^(Fo^2^)+(0.0599P)^2^+0.4384P] where P=(Fo^2^+2Fc^2^)/3'
_refine_ls_weighting_scheme calc
_refine_ls_wR_factor_gt 0.1347
_refine_ls_wR_factor_ref 0.1576
_reflns_Friedel_coverage 0.000
_reflns_number_gt 4160
_reflns_number_total 6206
_reflns_threshold_expression 'I > 2\s(I)'
_cod_data_source_file c9mh00220k2.cif
_cod_data_source_block 1_CCDC1
_cod_depositor_comments 'Adding full bibliography for 1550807--1550811.cif.'
_cod_original_cell_volume 1384.5(6)
_cod_database_code 1550809
_shelx_shelxl_version_number 2014/7
_shelx_space_group_comment
;
The symmetry employed for this shelxl refinement is uniquely defined
by the following loop, which should always be used as a source of
symmetry information in preference to the above space-group names.
They are only intended as comments.
;
_shelx_estimated_absorpt_t_max 0.927
_shelx_estimated_absorpt_t_min 0.701
_olex2_refinement_description
;
1. Fixed Uiso
 At 1.2 times of:
  All C(H) groups
2.a Aromatic/amide H refined with riding coordinates:
 C00L(H00L), C00H(H00H), C00D(H00D), C00G(H00G), C00K(H00K), C00J(H00J),
 C00I(H00I), C00E(H00E), C00F(H00F), C00C(H00C), C005(H005), C009(H009)
;
_olex2_submission_special_instructions 'No special instructions were received'

loop_
_space_group_symop_operation_xyz
'x, y, z'
'-x, y+1/2, -z+1/2'
'-x, -y, -z'
'x, -y-1/2, z-1/2'

loop_
_atom_site_label
_atom_site_type_symbol
_atom_site_fract_x
_atom_site_fract_y
_atom_site_fract_z
_atom_site_U_iso_or_equiv
_atom_site_adp_type
_atom_site_occupancy
_atom_site_site_symmetry_order
_atom_site_calc_flag
_atom_site_refinement_flags_posn
N001 N 0.75683(9) 0.32496(6) 0.26390(11) 0.02513(19) Uani 1 1 d .
N002 N 0.85615(11) -0.02347(7) 0.08426(15) 0.0362(2) Uani 1 1 d .
C00L C 0.40755(13) 0.33718(9) 0.48192(17) 0.0392(3) Uani 1 1 d .
H00L H 0.3270 0.3427 0.5306 0.047 Uiso 1 1 calc R
C00H C 0.45153(12) 0.40186(8) 0.39201(17) 0.0348(3) Uani 1 1 d .
H00H H 0.4019 0.4517 0.3783 0.042 Uiso 1 1 calc R
C00D C 1.08436(12) 0.22598(8) 0.26358(15) 0.0326(3) Uani 1 1 d .
H00D H 1.1737 0.2408 0.2855 0.039 Uiso 1 1 calc R
C00G C 0.48025(13) 0.26338(9) 0.50232(15) 0.0352(3) Uani 1 1 d .
H00G H 0.4483 0.2200 0.5657 0.042 Uiso 1 1 calc R
C00B C 0.56991(11) 0.39280(7) 0.32162(14) 0.0263(2) Uani 1 1 d .
C00K C 0.70226(14) 0.55399(8) 0.04414(17) 0.0385(3) Uani 1 1 d .
H00K H 0.6860 0.6067 -0.0046 0.046 Uiso 1 1 calc R
C00J C 0.61627(13) 0.52346(7) 0.14910(16) 0.0343(3) Uani 1 1 d .
H00J H 0.5412 0.5547 0.1729 0.041 Uiso 1 1 calc R
C00I C 0.81261(14) 0.50849(8) 0.00875(15) 0.0363(3) Uani 1 1 d .
H00I H 0.8694 0.5305 -0.0652 0.044 Uiso 1 1 calc R
C00E C 0.98694(12) 0.28437(8) 0.28477(15) 0.0304(2) Uani 1 1 d .
H00E H 1.0097 0.3387 0.3219 0.036 Uiso 1 1 calc R
C00A C 0.88488(11) 0.04260(7) 0.12650(14) 0.0273(2) Uani 1 1 d .
C00F C 0.84160(13) 0.43189(8) 0.07871(14) 0.0312(2) Uani 1 1 d .
H00F H 0.9173 0.4013 0.0548 0.037 Uiso 1 1 calc R
C00C C 0.59768(12) 0.25215(8) 0.43223(14) 0.0288(2) Uani 1 1 d .
H00C H 0.6458 0.2016 0.4446 0.035 Uiso 1 1 calc R
C003 C 0.75533(11) 0.40174(7) 0.18541(13) 0.0246(2) Uani 1 1 d .
C004 C 0.64217(11) 0.31800(7) 0.34304(13) 0.0242(2) Uani 1 1 d .
C005 C 0.82118(11) 0.18318(7) 0.20149(12) 0.0236(2) Uani 1 1 d .
H005 H 0.7318 0.1681 0.1817 0.028 Uiso 1 1 calc R
C006 C 0.64164(11) 0.44571(7) 0.21967(13) 0.0262(2) Uani 1 1 d .
C007 C 0.85541(11) 0.26332(7) 0.25153(13) 0.0249(2) Uani 1 1 d .
C008 C 0.92066(11) 0.12523(7) 0.18083(12) 0.0243(2) Uani 1 1 d .
C009 C 1.05250(11) 0.14599(8) 0.21060(14) 0.0291(2) Uani 1 1 d .
H009 H 1.1192 0.1062 0.1950 0.035 Uiso 1 1 calc R

loop_
_atom_site_aniso_label
_atom_site_aniso_U_11
_atom_site_aniso_U_22
_atom_site_aniso_U_33
_atom_site_aniso_U_23
_atom_site_aniso_U_13
_atom_site_aniso_U_12
N001 0.0281(4) 0.0196(4) 0.0275(4) -0.0007(3) 0.0011(3) 0.0029(3)
N002 0.0361(5) 0.0269(5) 0.0468(6) -0.0071(4) 0.0111(5) 0.0000(4)
C00L 0.0292(6) 0.0453(7) 0.0433(7) -0.0068(6) 0.0047(5) -0.0057(5)
C00H 0.0269(5) 0.0335(6) 0.0439(7) -0.0077(5) 0.0005(5) 0.0014(5)
C00D 0.0252(5) 0.0352(6) 0.0365(6) -0.0069(5) -0.0035(4) 0.0000(4)
C00G 0.0329(6) 0.0411(7) 0.0308(6) 0.0013(5) -0.0028(5) -0.0110(5)
C00B 0.0259(5) 0.0237(5) 0.0287(5) -0.0053(4) -0.0040(4) 0.0010(4)
C00K 0.0476(7) 0.0241(5) 0.0416(7) 0.0068(5) -0.0127(6) -0.0033(5)
C00J 0.0355(6) 0.0225(5) 0.0429(7) -0.0007(5) -0.0116(5) 0.0027(4)
C00I 0.0499(7) 0.0289(6) 0.0295(6) 0.0024(5) -0.0015(5) -0.0090(5)
C00E 0.0304(5) 0.0273(5) 0.0329(6) -0.0069(4) -0.0023(4) -0.0010(4)
C00A 0.0288(5) 0.0248(5) 0.0287(5) -0.0003(4) 0.0051(4) 0.0045(4)
C00F 0.0387(6) 0.0261(5) 0.0287(5) -0.0027(4) 0.0031(5) -0.0019(5)
C00C 0.0295(5) 0.0283(5) 0.0277(5) 0.0016(4) -0.0053(4) -0.0032(4)
C003 0.0305(5) 0.0194(4) 0.0233(4) -0.0027(4) -0.0029(4) 0.0001(4)
C004 0.0255(5) 0.0231(5) 0.0233(4) -0.0020(4) -0.0036(4) 0.0001(4)
C005 0.0251(5) 0.0215(4) 0.0236(4) 0.0005(4) -0.0019(4) 0.0021(4)
C006 0.0289(5) 0.0203(4) 0.0282(5) -0.0039(4) -0.0067(4) 0.0013(4)
C007 0.0268(5) 0.0226(5) 0.0249(5) -0.0009(4) -0.0018(4) 0.0036(4)
C008 0.0282(5) 0.0217(5) 0.0228(4) -0.0003(4) 0.0003(4) 0.0028(4)
C009 0.0277(5) 0.0303(5) 0.0289(5) -0.0029(4) -0.0006(4) 0.0057(4)

loop_
_atom_type_symbol
_atom_type_description
_atom_type_scat_dispersion_real
_atom_type_scat_dispersion_imag
_atom_type_scat_source
C C 0.0033 0.0016 'International Tables Vol C Tables 4.2.6.8 and 6.1.1.4'
H H 0.0000 0.0000 'International Tables Vol C Tables 4.2.6.8 and 6.1.1.4'
N N 0.0061 0.0033 'International Tables Vol C Tables 4.2.6.8 and 6.1.1.4'

loop_
_geom_angle_atom_site_label_1
_geom_angle_atom_site_label_2
_geom_angle_atom_site_label_3
_geom_angle
C003 N001 C007 124.21(10)
C004 N001 C003 108.43(9)
C004 N001 C007 127.18(9)
C00H C00L H00L 119.6
C00H C00L C00G 120.80(12)
C00G C00L H00L 119.6
C00L C00H H00H 120.6
C00L C00H C00B 118.89(12)
C00B C00H H00H 120.6
C00E C00D H00D 119.7
C00E C00D C009 120.61(11)
C009 C00D H00D 119.7
C00L C00G H00G 119.2
C00C C00G C00L 121.64(12)
C00C C00G H00G 119.2
C00H C00B C004 119.72(11)
C00H C00B C006 133.28(11)
C004 C00B C006 106.98(10)
C00J C00K H00K 119.6
C00J C00K C00I 120.88(12)
C00I C00K H00K 119.6
C00K C00J H00J 120.6
C00K C00J C006 118.84(12)
C006 C00J H00J 120.6
C00K C00I H00I 119.2
C00F C00I C00K 121.65(12)
C00F C00I H00I 119.2
C00D C00E H00E 120.0
C00D C00E C007 120.08(11)
C007 C00E H00E 120.0
N002 C00A C008 179.51(13)
C00I C00F H00F 121.4
C00I C00F C003 117.26(12)
C003 C00F H00F 121.4
C00G C00C H00C 121.4
C00G C00C C004 117.25(11)
C004 C00C H00C 121.4
N001 C003 C006 109.01(10)
C00F C003 N001 128.84(11)
C00F C003 C006 121.96(11)
N001 C004 C00B 108.68(10)
C00C C004 N001 129.63(10)
C00C C004 C00B 121.69(11)
C007 C005 H005 120.6
C007 C005 C008 118.81(10)
C008 C005 H005 120.6
C00J C006 C00B 133.70(11)
C00J C006 C003 119.38(11)
C003 C006 C00B 106.82(10)
C00E C007 N001 119.73(10)
C005 C007 N001 119.99(10)
C005 C007 C00E 120.25(10)
C005 C008 C00A 118.65(10)
C009 C008 C00A 119.89(10)
C009 C008 C005 121.46(10)
C00D C009 C008 118.75(10)
C00D C009 H009 120.6
C008 C009 H009 120.6

loop_
_geom_bond_atom_site_label_1
_geom_bond_atom_site_label_2
_geom_bond_distance
N001 C003 1.3982(14)
N001 C004 1.3941(15)
N001 C007 1.4209(14)
N002 C00A 1.1496(16)
C00L H00L 0.9500
C00L C00H 1.379(2)
C00L C00G 1.402(2)
C00H H00H 0.9500
C00H C00B 1.3930(17)
C00D H00D 0.9500
C00D C00E 1.3879(17)
C00D C009 1.3898(17)
C00G H00G 0.9500
C00G C00C 1.3873(18)
C00B C004 1.4139(15)
C00B C006 1.4451(17)
C00K H00K 0.9500
C00K C00J 1.381(2)
C00K C00I 1.394(2)
C00J H00J 0.9500
C00J C006 1.3988(16)
C00I H00I 0.9500
C00I C00F 1.3865(18)
C00E H00E 0.9500
C00E C007 1.3973(16)
C00A C008 1.4413(16)
C00F H00F 0.9500
C00F C003 1.3914(17)
C00C H00C 0.9500
C00C C004 1.3921(16)
C003 C006 1.4069(16)
C005 H005 0.9500
C005 C007 1.3902(15)
C005 C008 1.3977(15)
C008 C009 1.3954(17)
C009 H009 0.9500
